data_2014483
loop_
_publ_author_name
'Vladimir N. Nesterov'

_publ_section_title
;
 3,5-Bis(4-methoxybenzylidene)-1-methyl-4-piperidone and
 3,5-bis(4-methoxybenzylidene)-1-methyl-4-oxopiperidinium chloride:
 potential biophotonic materials
;
_journal_issue 11
_journal_name_full 'Acta Crystallographica Section C'
_journal_page_first o806
_journal_page_last o809
_journal_paper_doi 10.1107/S0108270104022723
_journal_volume 60
_journal_year 2004
_chemical_formula_iupac 'C22 H23 N O3'
_chemical_formula_moiety 'C22 H23 N O3'
_chemical_formula_sum 'C22 H23 N O3'
_chemical_formula_weight 349.41
_chemical_name_systematic
;
3,5-bis(4-methoxybenzylidene)-1-methyl-4-piperidone
;
_space_group_IT_number 14
_symmetry_cell_setting monoclinic
_symmetry_space_group_name_Hall '-P 2yn'
_symmetry_space_group_name_H-M 'P 1 21/n 1'
_atom_sites_solution_hydrogens geom
_atom_sites_solution_primary direct
_atom_sites_solution_secondary difmap
_audit_creation_method SHELXL-97
_cell_angle_alpha 90.00
_cell_angle_beta 92.87(3)
_cell_angle_gamma 90.00
_cell_formula_units_Z 4
_cell_length_a 11.315(2)
_cell_length_b 7.8910(16)
_cell_length_c 20.356(4)
_cell_measurement_reflns_used 24
_cell_measurement_temperature 295(2)
_cell_measurement_theta_max 11
_cell_measurement_theta_min 10
_cell_volume 1815.2(6)
_computing_cell_refinement 'CAD-4 Software'
_computing_data_collection 'CAD-4 Software (Enraf--Nonuis, 1989)'
_computing_data_reduction 'SHELXTL (Sheldrick, 1994)'
_computing_molecular_graphics SHELXTL
_computing_publication_material SHELXL97
_computing_structure_refinement 'SHELXL97 (Sheldrick, 1997)'
_computing_structure_solution 'SHELXS97 (Sheldrick, 1990)'
_diffrn_ambient_temperature 295(2)
_diffrn_measured_fraction_theta_full 0.988
_diffrn_measured_fraction_theta_max 0.988
_diffrn_measurement_device_type 'Enraf-Nonius CAD4'
_diffrn_measurement_method \q/2\q
_diffrn_radiation_monochromator graphite
_diffrn_radiation_source 'fine-focus sealed tube'
_diffrn_radiation_type MoK\a
_diffrn_radiation_wavelength 0.71073
_diffrn_reflns_av_R_equivalents 0.0730
_diffrn_reflns_av_sigmaI/netI 0.1146
_diffrn_reflns_limit_h_max 13
_diffrn_reflns_limit_h_min 0
_diffrn_reflns_limit_k_max 9
_diffrn_reflns_limit_k_min 0
_diffrn_reflns_limit_l_max 24
_diffrn_reflns_limit_l_min -24
_diffrn_reflns_number 3340
_diffrn_reflns_theta_full 25.03
_diffrn_reflns_theta_max 25.03
_diffrn_reflns_theta_min 2.00
_diffrn_standards_decay_% 3
_diffrn_standards_interval_count 97
_diffrn_standards_number 3
_exptl_absorpt_coefficient_mu 0.085
_exptl_absorpt_correction_type none
_exptl_crystal_colour yellow
_exptl_crystal_density_diffrn 1.279
_exptl_crystal_density_method 'not measured'
_exptl_crystal_description needle
_exptl_crystal_F_000 744
_exptl_crystal_size_max 0.50
_exptl_crystal_size_mid 0.20
_exptl_crystal_size_min 0.10
_refine_diff_density_max 0.158
_refine_diff_density_min -0.195
_refine_ls_extinction_method none
_refine_ls_goodness_of_fit_ref 1.029
_refine_ls_hydrogen_treatment constr
_refine_ls_matrix_type full
_refine_ls_number_parameters 238
_refine_ls_number_reflns 3167
_refine_ls_number_restraints 0
_refine_ls_restrained_S_all 1.029
_refine_ls_R_factor_all 0.1864
_refine_ls_R_factor_gt 0.0476
_refine_ls_shift/su_max 0.000
_refine_ls_shift/su_mean 0.000
_refine_ls_structure_factor_coef Fsqd
_refine_ls_weighting_details 'calc w=1/[\s^2^(Fo^2^)+(0.05P)^2^] where P=(Fo^2^+2Fc^2^)/3'
_refine_ls_weighting_scheme calc
_refine_ls_wR_factor_gt 0.0974
_refine_ls_wR_factor_ref 0.1276
_reflns_number_gt 1398
_reflns_number_total 3167
_reflns_threshold_expression I>2\s(I)
_cod_data_source_file ga1078.cif
_cod_data_source_block I
_cod_depositor_comments
;
The following automatic conversions were performed:
'_symmetry_cell_setting' value 'Monoclinic' changed to 'monoclinic'
according to '/home/saulius/struct/CIF-dictionaries/cif_core.dic'
dictionary named 'cif_core.dic' version 2.4.1 from 2010-06-29.

Automatic conversion script
Id: cif_fix_enum 1527 2010-12-29 10:47:43Z saulius 

The following automatic conversions were performed:

'_symmetry_cell_setting' value 'Monoclinic' changed to 'monoclinic'
according to /home/saulius/struct/CIF-dictionaries/cif_core.dic
dictionary named 'cif_core.dic' version 2.4.1 from 2010-06-29.

Automatic conversion script
Id: cif_fix_values 1715 2011-07-08 13:25:40Z adriana 
;
_cod_original_sg_symbol_H-M 'P 21/n'
_cod_database_code 2014483
_cod_database_fobs_code 2014483

loop_
_symmetry_equiv_pos_as_xyz
'x, y, z'
'-x+1/2, y+1/2, -z+1/2'
'-x, -y, -z'
'x-1/2, -y-1/2, z-1/2'

loop_
_atom_site_label
_atom_site_fract_x
_atom_site_fract_y
_atom_site_fract_z
_atom_site_U_iso_or_equiv
_atom_site_adp_type
_atom_site_calc_flag
_atom_site_refinement_flags
_atom_site_occupancy
_atom_site_disorder_assembly
_atom_site_disorder_group
_atom_site_type_symbol
O1 -0.03600(19) 0.1467(3) 0.67933(10) 0.0727(7) Uani d . 1 . . O
O2 0.12189(18) 0.3551(3) 1.07297(10) 0.0639(7) Uani d . 1 . . O
O3 0.1767(2) 0.4268(3) 0.30861(10) 0.0813(8) Uani d . 1 . . O
N1 0.30109(18) 0.2390(3) 0.69294(11) 0.0441(6) Uani d . 1 . . N
C1 0.4293(2) 0.2564(4) 0.69818(15) 0.0583(9) Uani d . 1 . . C
H1A 0.4610 0.1851 0.7330 0.087 Uiso calc R 1 . . H
H1B 0.4497 0.3722 0.7076 0.087 Uiso calc R 1 . . H
H1C 0.4617 0.2232 0.6574 0.087 Uiso calc R 1 . . H
C2 0.2483(2) 0.3260(4) 0.63555(13) 0.0474(8) Uani d . 1 . . C
H2A 0.2918 0.2985 0.5971 0.057 Uiso calc R 1 . . H
H2B 0.2524 0.4476 0.6423 0.057 Uiso calc R 1 . . H
C3 0.1215(2) 0.2722(4) 0.62480(14) 0.0432(8) Uani d . 1 . . C
C4 0.0603(3) 0.2174(4) 0.68389(14) 0.0480(8) Uani d . 1 . . C
C5 0.1183(2) 0.2569(4) 0.74930(14) 0.0428(7) Uani d . 1 . . C
C6 0.2474(3) 0.2987(4) 0.75162(15) 0.0457(8) Uani d . 1 . . C
H6A 0.2577 0.4204 0.7554 0.055 Uiso calc R 1 . . H
H6B 0.2862 0.2462 0.7900 0.055 Uiso calc R 1 . . H
C7 0.0511(3) 0.2448(4) 0.80208(14) 0.0475(8) Uani d . 1 . . C
H7A -0.0267 0.2114 0.7924 0.057 Uiso calc R 1 . . H
C8 0.0800(2) 0.2755(4) 0.87154(13) 0.0410(7) Uani d . 1 . . C
C9 0.0088(3) 0.1995(4) 0.91714(15) 0.0554(9) Uani d . 1 . . C
H9A -0.0523 0.1284 0.9021 0.066 Uiso calc R 1 . . H
C10 0.0261(3) 0.2263(4) 0.98307(15) 0.0593(9) Uani d . 1 . . C
H10A -0.0219 0.1720 1.0123 0.071 Uiso calc R 1 . . H
C11 0.1141(3) 0.3331(4) 1.00649(14) 0.0458(8) Uani d . 1 . . C
C12 0.1866(3) 0.4099(4) 0.96313(14) 0.0509(8) Uani d . 1 . . C
H12A 0.2472 0.4812 0.9786 0.061 Uiso calc R 1 . . H
C13 0.1688(3) 0.3802(4) 0.89641(14) 0.0510(8) Uani d . 1 . . C
H13A 0.2182 0.4326 0.8674 0.061 Uiso calc R 1 . . H
C14 0.2065(3) 0.4737(5) 1.09958(15) 0.0751(11) Uani d . 1 . . C
H14A 0.1979 0.4845 1.1461 0.113 Uiso calc R 1 . . H
H14B 0.1937 0.5819 1.0789 0.113 Uiso calc R 1 . . H
H14C 0.2849 0.4345 1.0917 0.113 Uiso calc R 1 . . H
C15 0.0621(2) 0.2645(4) 0.56676(14) 0.0478(8) Uani d . 1 . . C
H15A -0.0139 0.2203 0.5682 0.057 Uiso calc R 1 . . H
C16 0.0962(2) 0.3136(4) 0.50127(14) 0.0451(8) Uani d . 1 . . C
C17 0.0421(3) 0.2336(4) 0.44676(15) 0.0599(9) Uani d . 1 . . C
H17A -0.0151 0.1513 0.4532 0.072 Uiso calc R 1 . . H
C18 0.0708(3) 0.2729(5) 0.38355(16) 0.0659(10) Uani d . 1 . . C
H18A 0.0352 0.2144 0.3482 0.079 Uiso calc R 1 . . H
C19 0.1521(3) 0.3988(4) 0.37257(15) 0.0546(9) Uani d . 1 . . C
C20 0.2046(2) 0.4836(4) 0.42576(13) 0.0494(8) Uani d . 1 . . C
H20A 0.2585 0.5700 0.4190 0.059 Uiso calc R 1 . . H
C21 0.1773(2) 0.4408(4) 0.48852(14) 0.0488(8) Uani d . 1 . . C
H21A 0.2142 0.4985 0.5237 0.059 Uiso calc R 1 . . H
C22 0.2508(3) 0.5651(5) 0.29362(16) 0.0776(12) Uani d . 1 . . C
H22A 0.2634 0.5657 0.2473 0.116 Uiso calc R 1 . . H
H22B 0.3255 0.5539 0.3178 0.116 Uiso calc R 1 . . H
H22C 0.2137 0.6693 0.3056 0.116 Uiso calc R 1 . . H

loop_
_atom_site_aniso_label
_atom_site_aniso_U_11
_atom_site_aniso_U_22
_atom_site_aniso_U_33
_atom_site_aniso_U_12
_atom_site_aniso_U_13
_atom_site_aniso_U_23
O1 0.0572(15) 0.100(2) 0.0612(15) -0.0318(15) 0.0076(11) -0.0073(14)
O2 0.0704(15) 0.0747(17) 0.0470(14) -0.0021(13) 0.0060(11) -0.0018(13)
O3 0.120(2) 0.082(2) 0.0421(14) -0.0178(17) 0.0054(13) -0.0025(13)
N1 0.0403(13) 0.0489(17) 0.0433(14) 0.0000(12) 0.0045(11) -0.0039(13)
C1 0.0433(18) 0.072(3) 0.060(2) 0.0001(17) 0.0060(14) -0.0017(18)
C2 0.0516(19) 0.048(2) 0.0423(18) -0.0018(16) 0.0028(14) -0.0019(16)
C3 0.0452(17) 0.0383(19) 0.0462(19) 0.0011(15) 0.0037(14) -0.0022(15)
C4 0.0442(18) 0.048(2) 0.052(2) -0.0051(16) 0.0061(14) -0.0013(16)
C5 0.0472(17) 0.0342(18) 0.0475(18) -0.0014(15) 0.0074(14) -0.0001(15)
C6 0.0502(17) 0.042(2) 0.0453(17) -0.0027(15) 0.0081(13) -0.0024(15)
C7 0.0464(18) 0.044(2) 0.053(2) -0.0025(16) 0.0058(14) 0.0004(16)
C8 0.0429(17) 0.0383(19) 0.0422(17) 0.0009(15) 0.0078(13) 0.0012(15)
C9 0.0491(19) 0.064(2) 0.054(2) -0.0150(17) 0.0110(15) -0.0058(18)
C10 0.059(2) 0.070(3) 0.049(2) -0.015(2) 0.0160(15) 0.0028(18)
C11 0.0496(19) 0.050(2) 0.0384(18) 0.0077(16) 0.0040(15) 0.0047(16)
C12 0.0525(19) 0.048(2) 0.053(2) -0.0072(16) 0.0081(15) -0.0053(16)
C13 0.059(2) 0.049(2) 0.046(2) -0.0061(17) 0.0161(16) 0.0003(16)
C14 0.083(3) 0.082(3) 0.058(2) 0.007(2) -0.0120(19) -0.009(2)
C15 0.0426(17) 0.047(2) 0.054(2) 0.0025(15) 0.0032(14) -0.0030(16)
C16 0.0387(17) 0.051(2) 0.0449(19) 0.0030(15) -0.0025(14) -0.0008(16)
C17 0.056(2) 0.067(3) 0.055(2) -0.0136(18) -0.0101(16) 0.0059(19)
C18 0.079(2) 0.067(3) 0.049(2) -0.012(2) -0.0168(17) -0.0043(19)
C19 0.065(2) 0.056(2) 0.042(2) 0.0030(18) -0.0014(16) -0.0019(17)
C20 0.051(2) 0.050(2) 0.047(2) -0.0015(16) -0.0015(15) 0.0015(16)
C21 0.054(2) 0.049(2) 0.0427(18) 0.0015(17) -0.0025(14) -0.0073(16)
C22 0.093(3) 0.081(3) 0.059(2) -0.004(2) 0.010(2) 0.009(2)

loop_
_atom_type_symbol
_atom_type_description
_atom_type_scat_dispersion_real
_atom_type_scat_dispersion_imag
_atom_type_scat_source
C C 0.0033 0.0016 'International Tables Vol C Tables 4.2.6.8 and 6.1.1.4'
H H 0.0000 0.0000 'International Tables Vol C Tables 4.2.6.8 and 6.1.1.4'
N N 0.0061 0.0033 'International Tables Vol C Tables 4.2.6.8 and 6.1.1.4'
O O 0.0106 0.0060 'International Tables Vol C Tables 4.2.6.8 and 6.1.1.4'

loop_
_geom_angle_atom_site_label_1
_geom_angle_atom_site_label_2
_geom_angle_atom_site_label_3
_geom_angle
_geom_angle_publ_flag
C11 O2 C14 118.0(2) yes
C19 O3 C22 118.8(3) yes
C6 N1 C1 111.6(2) no
C6 N1 C2 109.7(2) no
C1 N1 C2 112.4(2) no
N1 C1 H1A 109.5 no
N1 C1 H1B 109.5 no
H1A C1 H1B 109.5 no
N1 C1 H1C 109.5 no
H1A C1 H1C 109.5 no
H1B C1 H1C 109.5 no
N1 C2 C3 109.5(2) no
N1 C2 H2A 109.8 no
C3 C2 H2A 109.8 no
N1 C2 H2B 109.8 no
C3 C2 H2B 109.8 no
H2A C2 H2B 108.2 no
C15 C3 C4 118.1(3) yes
C15 C3 C2 125.3(3) yes
C4 C3 C2 116.5(2) yes
O1 C4 C3 121.5(3) yes
O1 C4 C5 121.0(3) yes
C3 C4 C5 117.5(3) yes
C7 C5 C4 117.1(3) yes
C7 C5 C6 125.3(3) yes
C4 C5 C6 117.5(2) yes
N1 C6 C5 110.6(2) no
N1 C6 H6A 109.5 no
C5 C6 H6A 109.5 no
N1 C6 H6B 109.5 no
C5 C6 H6B 109.5 no
H6A C6 H6B 108.1 no
C5 C7 C8 130.8(3) yes
C5 C7 H7A 114.6 no
C8 C7 H7A 114.6 no
C13 C8 C9 116.6(3) no
C13 C8 C7 125.5(3) no
C9 C8 C7 117.8(3) no
C10 C9 C8 122.0(3) no
C10 C9 H9A 119.0 no
C8 C9 H9A 119.0 no
C9 C10 C11 120.2(3) no
C9 C10 H10A 119.9 no
C11 C10 H10A 119.9 no
O2 C11 C10 115.6(3) no
O2 C11 C12 124.8(3) no
C10 C11 C12 119.6(3) no
C11 C12 C13 119.6(3) no
C11 C12 H12A 120.2 no
C13 C12 H12A 120.2 no
C8 C13 C12 122.0(3) no
C8 C13 H13A 119.0 no
C12 C13 H13A 119.0 no
O2 C14 H14A 109.5 no
O2 C14 H14B 109.5 no
H14A C14 H14B 109.5 no
O2 C14 H14C 109.5 no
H14A C14 H14C 109.5 no
H14B C14 H14C 109.5 no
C3 C15 C16 130.9(3) yes
C3 C15 H15A 114.6 no
C16 C15 H15A 114.6 no
C17 C16 C21 116.5(3) no
C17 C16 C15 118.8(3) no
C21 C16 C15 124.6(3) no
C18 C17 C16 121.8(3) no
C18 C17 H17A 119.1 no
C16 C17 H17A 119.1 no
C17 C18 C19 120.2(3) no
C17 C18 H18A 119.9 no
C19 C18 H18A 119.9 no
O3 C19 C18 116.2(3) no
O3 C19 C20 124.7(3) no
C18 C19 C20 119.1(3) no
C21 C20 C19 120.2(3) no
C21 C20 H20A 119.9 no
C19 C20 H20A 119.9 no
C20 C21 C16 122.1(3) no
C20 C21 H21A 118.9 no
C16 C21 H21A 118.9 no
O3 C22 H22A 109.5 no
O3 C22 H22B 109.5 no
H22A C22 H22B 109.5 no
O3 C22 H22C 109.5 no
H22A C22 H22C 109.5 no
H22B C22 H22C 109.5 no

loop_
_geom_bond_atom_site_label_1
_geom_bond_atom_site_label_2
_geom_bond_site_symmetry_1
_geom_bond_site_symmetry_2
_geom_bond_distance
_geom_bond_publ_flag
O1 C4 . . 1.223(3) yes
O2 C11 . . 1.363(3) yes
O2 C14 . . 1.426(4) no
O3 C19 . . 1.363(4) yes
O3 C22 . . 1.419(4) no
N1 C6 . . 1.446(3) no
N1 C1 . . 1.455(3) no
N1 C2 . . 1.457(3) no
C1 H1A . . 0.9600 no
C1 H1B . . 0.9600 no
C1 H1C . . 0.9600 no
C2 C3 . . 1.503(4) no
C2 H2A . . 0.9700 no
C2 H2B . . 0.9700 no
C3 C15 . . 1.331(4) yes
C3 C4 . . 1.482(4) yes
C4 C5 . . 1.488(4) yes
C5 C7 . . 1.351(4) yes
C5 C6 . . 1.495(4) no
C6 H6A . . 0.9700 no
C6 H6B . . 0.9700 no
C7 C8 . . 1.455(4) yes
C7 H7A . . 0.9300 no
C8 C13 . . 1.378(4) no
C8 C9 . . 1.395(4) no
C9 C10 . . 1.363(4) no
C9 H9A . . 0.9300 no
C10 C11 . . 1.372(4) no
C10 H10A . . 0.9300 no
C11 C12 . . 1.375(4) no
C12 C13 . . 1.383(4) no
C12 H12A . . 0.9300 no
C13 H13A . . 0.9300 no
C14 H14A . . 0.9600 no
C14 H14B . . 0.9600 no
C14 H14C . . 0.9600 no
C15 C16 . . 1.458(4) yes
C15 H15A . . 0.9300 no
C16 C17 . . 1.392(4) no
C16 C21 . . 1.393(4) no
C17 C18 . . 1.378(4) no
C17 H17A . . 0.9300 no
C18 C19 . . 1.380(4) no
C18 H18A . . 0.9300 no
C19 C20 . . 1.382(4) no
C20 C21 . . 1.372(4) no
C20 H20A . . 0.9300 no
C21 H21A . . 0.9300 no
C22 H22A . . 0.9600 no
C22 H22B . . 0.9600 no
C22 H22C . . 0.9600 no

loop_
_geom_hbond_atom_site_label_D
_geom_hbond_atom_site_label_H
_geom_hbond_atom_site_label_A
_geom_hbond_site_symmetry_A
_geom_hbond_distance_DH
_geom_hbond_distance_HA
_geom_hbond_distance_DA
_geom_hbond_angle_DHA
_geom_hbond_publ_flag
C22 H22C O1 3_566 0.96 2.51 3.394(4) 153 yes

loop_
_geom_torsion_atom_site_label_1
_geom_torsion_atom_site_label_2
_geom_torsion_atom_site_label_3
_geom_torsion_atom_site_label_4
_geom_torsion
_geom_torsion_publ_flag
C6 N1 C2 C3 -67.6(3) no
C1 N1 C2 C3 167.7(2) no
N1 C2 C3 C15 -149.9(3) no
N1 C2 C3 C4 27.6(3) no
C15 C3 C4 O1 9.3(5) no
C2 C3 C4 O1 -168.4(3) no
C15 C3 C4 C5 -168.6(3) no
C2 C3 C4 C5 13.7(4) no
O1 C4 C5 C7 -13.5(4) no
C3 C4 C5 C7 164.4(3) no
O1 C4 C5 C6 163.6(3) no
C3 C4 C5 C6 -18.4(4) no
C1 N1 C6 C5 -171.8(2) no
C2 N1 C6 C5 63.0(3) no
C7 C5 C6 N1 157.9(3) no
C4 C5 C6 N1 -19.0(4) no
C4 C5 C7 C8 -179.5(3) yes
C6 C5 C7 C8 3.6(5) no
C5 C7 C8 C13 25.0(5) no
C5 C7 C8 C9 -158.3(3) yes
C13 C8 C9 C10 -0.3(5) no
C7 C8 C9 C10 -177.3(3) no
C8 C9 C10 C11 1.3(5) no
C14 O2 C11 C10 -175.8(3) yes
C14 O2 C11 C12 3.9(4) no
C9 C10 C11 O2 178.2(3) no
C9 C10 C11 C12 -1.6(5) no
O2 C11 C12 C13 -178.8(3) no
C10 C11 C12 C13 0.9(5) no
C9 C8 C13 C12 -0.3(4) no
C7 C8 C13 C12 176.4(3) no
C11 C12 C13 C8 0.0(5) no
C4 C3 C15 C16 177.8(3) yes
C2 C3 C15 C16 -4.7(5) no
C3 C15 C16 C17 154.0(3) yes
C3 C15 C16 C21 -28.3(5) no
C21 C16 C17 C18 2.6(5) no
C15 C16 C17 C18 -179.5(3) no
C16 C17 C18 C19 -2.3(5) no
C22 O3 C19 C18 174.0(3) yes
C22 O3 C19 C20 -7.7(5) no
C17 C18 C19 O3 178.8(3) no
C17 C18 C19 C20 0.4(5) no
O3 C19 C20 C21 -177.1(3) no
C18 C19 C20 C21 1.1(5) no
C19 C20 C21 C16 -0.7(5) no
C17 C16 C21 C20 -1.1(4) no
C15 C16 C21 C20 -178.9(3) no

loop_
_cod_related_entry_id
_cod_related_entry_database
_cod_related_entry_code
1 ChemSpider 1452052
